data_1546473
loop_
_publ_author_name
'Zhang, Xiang-Zhi'
'Gan, Kang-Ji'
'Liu, Xiao-Xue'
'Deng, Yu-Hua'
'Wang, Fang-Xin'
'Yu, Ke-Yin'
'Zhang, Jing'
'Fan, Chun-An'

_publ_section_title
;
 Enantioselective Synthesis of Functionalized 4-Aryl Hydrocoumarins and
 4-Aryl Hydroquinolin-2-ones via Intramolecular Vinylogous Rauhut-Currier
 Reaction of para-Quinone Methides.
;
_journal_issue 12
_journal_name_full 'Organic letters'
_journal_page_first 3207
_journal_page_last 3210
_journal_paper_doi 10.1021/acs.orglett.7b01331
_journal_volume 19
_journal_year 2017
_chemical_formula_moiety 'C24 H27 Br O3'
_chemical_formula_sum 'C24 H27 Br O3'
_chemical_formula_weight 443.36
_space_group_crystal_system orthorhombic
_space_group_IT_number 19
_space_group_name_Hall 'P 2ac 2ab'
_space_group_name_H-M_alt 'P 21 21 21'
_symmetry_space_group_name_Hall 'P 2ac 2ab'
_symmetry_space_group_name_H-M 'P 21 21 21'
_atom_sites_solution_hydrogens geom
_atom_sites_solution_primary direct
_audit_creation_date 2016-12-21
_audit_creation_method
;
Olex2 1.2
(compiled 2016.11.30 svn.r3356 for OlexSys, GUI svn.r5269)
;
_cell_angle_alpha 90
_cell_angle_beta 90
_cell_angle_gamma 90
_cell_formula_units_Z 4
_cell_length_a 10.1261(4)
_cell_length_b 11.2710(7)
_cell_length_c 19.4856(11)
_cell_measurement_reflns_used 908
_cell_measurement_temperature 254(9)
_cell_measurement_theta_max 21.4130
_cell_measurement_theta_min 4.1360
_cell_volume 2223.9(2)
_computing_cell_refinement
;
CrysAlisPro, Agilent Technologies,
Version 1.171.36.28 (release 01-02-2013 CrysAlis171 .NET)
(compiled Feb  1 2013,16:14:44)
;
_computing_data_collection
;
CrysAlisPro, Agilent Technologies,
Version 1.171.36.28 (release 01-02-2013 CrysAlis171 .NET)
(compiled Feb  1 2013,16:14:44)
;
_computing_data_reduction
;
CrysAlisPro, Agilent Technologies,
Version 1.171.36.28 (release 01-02-2013 CrysAlis171 .NET)
(compiled Feb  1 2013,16:14:44)
;
_computing_molecular_graphics 'Olex2 (Dolomanov et al., 2009)'
_computing_publication_material 'Olex2 (Dolomanov et al., 2009)'
_computing_structure_refinement 'ShelXL (Sheldrick, 2015)'
_computing_structure_solution 'ShelXS (Sheldrick, 2008)'
_diffrn_ambient_temperature 254(9)
_diffrn_detector_area_resol_mean 16.0733
_diffrn_measured_fraction_theta_full 0.9958
_diffrn_measured_fraction_theta_max 0.7537
_diffrn_measurement_details
;
#__ type_ start__ end____ width___ exp.time_
  1 omega   59.00   91.00   1.0000   16.0000
omega____ theta____ kappa____ phi______ frames
    -       22.7867   77.0000  -60.0000 32

#__ type_ start__ end____ width___ exp.time_
  2 omega    3.00   64.00   1.0000   16.0000
omega____ theta____ kappa____ phi______ frames
    -       22.7867   77.0000 -180.0000 61

#__ type_ start__ end____ width___ exp.time_
  3 omega    4.00   55.00   1.0000   16.0000
omega____ theta____ kappa____ phi______ frames
    -       22.7867   77.0000   90.0000 51
;
_diffrn_measurement_device_type 'SuperNova, Dual, Cu at zero, Eos'
_diffrn_measurement_method '\w scans'
_diffrn_orient_matrix_UB_11 -0.0220267000
_diffrn_orient_matrix_UB_12 -0.0592479000
_diffrn_orient_matrix_UB_13 -0.0044565000
_diffrn_orient_matrix_UB_21 -0.0227992000
_diffrn_orient_matrix_UB_22 0.0144023000
_diffrn_orient_matrix_UB_23 -0.0334184000
_diffrn_orient_matrix_UB_31 0.0624391000
_diffrn_orient_matrix_UB_32 -0.0155695000
_diffrn_orient_matrix_UB_33 -0.0137565000
_diffrn_radiation_monochromator mirror
_diffrn_radiation_type 'Mo K\a'
_diffrn_radiation_wavelength 0.7107
_diffrn_reflns_av_R_equivalents 0.0364
_diffrn_reflns_av_unetI/netI 0.0809
_diffrn_reflns_Laue_measured_fraction_full 0.997
_diffrn_reflns_Laue_measured_fraction_max 0.997
_diffrn_reflns_limit_h_max 5
_diffrn_reflns_limit_h_min -12
_diffrn_reflns_limit_k_max 13
_diffrn_reflns_limit_k_min -13
_diffrn_reflns_limit_l_max 24
_diffrn_reflns_limit_l_min -20
_diffrn_reflns_number 5452
_diffrn_reflns_point_group_measured_fraction_full 0.872
_diffrn_reflns_point_group_measured_fraction_max 0.869
_diffrn_reflns_theta_full 25.500
_diffrn_reflns_theta_max 26.011
_diffrn_reflns_theta_min 3.419
_diffrn_source 'SuperNova (Mo) X-ray Source'
_exptl_absorpt_coefficient_mu 1.869
_exptl_absorpt_correction_T_max 1.00000
_exptl_absorpt_correction_T_min 0.51882
_exptl_absorpt_correction_type multi-scan
_exptl_absorpt_process_details
;
CrysAlisPro, Agilent Technologies,
Version 1.171.36.28 (release 01-02-2013 CrysAlis171 .NET)
(compiled Feb  1 2013,16:14:44)
Empirical absorption correction using spherical harmonics,
 implemented in SCALE3 ABSPACK scaling algorithm.
;
_exptl_crystal_colour 'clear light colourless'
_exptl_crystal_colour_lustre clear
_exptl_crystal_colour_modifier light
_exptl_crystal_colour_primary colourless
_exptl_crystal_density_diffrn 1.324
_exptl_crystal_description block
_exptl_crystal_F_000 920
_exptl_crystal_size_max 0.21
_exptl_crystal_size_mid 0.17
_exptl_crystal_size_min 0.14
_refine_diff_density_max 0.523
_refine_diff_density_min -0.614
_refine_diff_density_rms 0.062
_refine_ls_abs_structure_details
;
 Flack x determined using 536 quotients [(I+)-(I-)]/[(I+)+(I-)]
 (Parsons, Flack and Wagner, Acta Cryst. B69 (2013) 249-259).
;
_refine_ls_abs_structure_Flack -0.009(14)
_refine_ls_extinction_method none
_refine_ls_goodness_of_fit_ref 1.038
_refine_ls_hydrogen_treatment constr
_refine_ls_matrix_type full
_refine_ls_number_parameters 260
_refine_ls_number_reflns 3810
_refine_ls_number_restraints 60
_refine_ls_restrained_S_all 1.077
_refine_ls_R_factor_all 0.1243
_refine_ls_R_factor_gt 0.0661
_refine_ls_shift/su_max 0.000
_refine_ls_shift/su_mean 0.000
_refine_ls_structure_factor_coef Fsqd
_refine_ls_weighting_details 'w=1/[\s^2^(Fo^2^)+(0.0370P)^2^+2.0967P] where P=(Fo^2^+2Fc^2^)/3'
_refine_ls_weighting_scheme calc
_refine_ls_wR_factor_gt 0.1194
_refine_ls_wR_factor_ref 0.1500
_reflns_Friedel_coverage 0.531
_reflns_Friedel_fraction_full 0.706
_reflns_Friedel_fraction_max 0.700
_reflns_number_gt 2280
_reflns_number_total 3810
_reflns_threshold_expression 'I > 2\s(I)'
_cod_data_source_file ol7b01331_si_002.cif
_cod_data_source_block zhaoxh_1219
_cod_database_code 1546473
_chemical_oxdiff_formula 'C H S N'
_shelx_space_group_comment
;
The symmetry employed for this shelxl refinement is uniquely defined
by the following loop, which should always be used as a source of
symmetry information in preference to the above space-group names.
They are only intended as comments.
;
_reflns_odcompleteness_completeness 99.58
_reflns_odcompleteness_iscentric 1
_reflns_odcompleteness_theta 26.32
_olex2_refinement_description
;
1. Fixed Uiso
 At 1.2 times of:
  All C(H) groups, All C(H,H) groups
 At 1.5 times of:
  All C(H,H,H) groups, All O(H) groups
2. Uiso/Uaniso restraints and constraints
Uanis(O2) \\sim Ueq, Uanis(C9) \\sim Ueq, Uanis(O3) \\sim Ueq, Uanis(C10) \\sim
Ueq, Uanis(C11) \\sim Ueq, Uanis(C12) \\sim Ueq, Uanis(C13) \\sim Ueq,
Uanis(C14) \\sim Ueq, Uanis(C15) \\sim Ueq, Uanis(Br1) \\sim Ueq: with sigma of
0.01 and sigma for terminal atoms of 0.02
3.a Ternary CH refined with riding coordinates:
 C7(H7)
3.b Aromatic/amide H refined with riding coordinates:
 C1(H1), C5(H5), C11(H11), C12(H12), C14(H14)
3.c X=CH2 refined with riding coordinates:
 C24(H24A,H24B)
3.d Idealised Me refined as rotating group:
 C17(H17A,H17B,H17C), C18(H18A,H18B,H18C), C19(H19A,H19B,H19C), C21(H21A,H21B,
 H21C), C22(H22A,H22B,H22C), C23(H23A,H23B,H23C)
3.e Idealised tetrahedral OH refined as rotating group:
 O0AA(H0AA)
;
_shelx_shelxl_version_number 2014/7
_olex2_date_sample_data_collection 2016-12-19
_olex2_submission_special_instructions 'No special instructions were received'

loop_
_space_group_symop_operation_xyz
'x, y, z'
'-x+1/2, -y, z+1/2'
'x+1/2, -y+1/2, -z'
'-x, y+1/2, -z+1/2'

loop_
_atom_site_label
_atom_site_type_symbol
_atom_site_fract_x
_atom_site_fract_y
_atom_site_fract_z
_atom_site_U_iso_or_equiv
_atom_site_adp_type
_atom_site_occupancy
_atom_site_site_symmetry_order
_atom_site_calc_flag
_atom_site_refinement_flags_posn
_atom_site_refinement_flags_adp
Br1 Br 0.04549(11) 0.87342(15) 0.18546(7) 0.1256(7) Uani 1 1 d . U
O0AA O -0.4831(7) 1.3357(4) 0.0875(2) 0.0571(16) Uani 1 1 d . .
H0AA H -0.4984 1.3716 0.0517 0.086 Uiso 1 1 calc GR .
O2 O -0.6142(9) 0.5758(6) 0.0415(3) 0.102(3) Uani 1 1 d . U
O3 O -0.4051(9) 0.5967(5) 0.0611(4) 0.083(2) Uani 1 1 d . U
C1 C -0.4292(7) 1.0524(5) -0.0016(3) 0.0320(17) Uani 1 1 d . .
H1 H -0.4192 1.0214 -0.0456 0.038 Uiso 1 1 calc R .
C2 C -0.4475(7) 1.1747(5) 0.0064(3) 0.0290(14) Uani 1 1 d . .
C3 C -0.4621(7) 1.2178(5) 0.0732(3) 0.0322(15) Uani 1 1 d . .
C4 C -0.4529(7) 1.1443(5) 0.1314(3) 0.0295(14) Uani 1 1 d . .
C5 C -0.4370(7) 1.0235(6) 0.1196(3) 0.0361(17) Uani 1 1 d . .
H5 H -0.4340 0.9722 0.1570 0.043 Uiso 1 1 calc R .
C6 C -0.4255(7) 0.9764(5) 0.0539(3) 0.0340(17) Uani 1 1 d . .
C7 C -0.4104(8) 0.8449(6) 0.0427(3) 0.046(2) Uani 1 1 d . .
H7 H -0.3901 0.8340 -0.0061 0.055 Uiso 1 1 calc R .
C8 C -0.5349(11) 0.7751(6) 0.0568(4) 0.053(2) Uani 1 1 d . .
C9 C -0.5269(13) 0.6437(8) 0.0528(4) 0.070(3) Uani 1 1 d . U
C10 C -0.3038(11) 0.6621(9) 0.0887(5) 0.066(3) Uani 1 1 d . U
C11 C -0.2049(12) 0.6029(10) 0.1228(6) 0.089(3) Uani 1 1 d . U
H11 H -0.2093 0.5209 0.1274 0.107 Uiso 1 1 calc R .
C12 C -0.1020(11) 0.6619(11) 0.1497(5) 0.086(3) Uani 1 1 d . U
H12 H -0.0349 0.6205 0.1719 0.103 Uiso 1 1 calc R .
C13 C -0.0956(9) 0.7862(11) 0.1444(5) 0.083(3) Uani 1 1 d . U
C14 C -0.1936(8) 0.8483(9) 0.1103(4) 0.058(2) Uani 1 1 d . U
H14 H -0.1887 0.9303 0.1062 0.069 Uiso 1 1 calc R .
C15 C -0.2996(9) 0.7867(7) 0.0824(4) 0.052(2) Uani 1 1 d . U
C16 C -0.4493(8) 1.2571(5) -0.0580(3) 0.0358(16) Uani 1 1 d . .
C17 C -0.3409(7) 1.3511(7) -0.0540(4) 0.053(2) Uani 1 1 d . .
H17A H -0.3526 1.3978 -0.0132 0.080 Uiso 1 1 calc GR .
H17B H -0.3458 1.4016 -0.0936 0.080 Uiso 1 1 calc GR .
H17C H -0.2561 1.3130 -0.0527 0.080 Uiso 1 1 calc GR .
C18 C -0.5869(8) 1.3159(7) -0.0649(4) 0.056(2) Uani 1 1 d . .
H18A H -0.6536 1.2555 -0.0671 0.084 Uiso 1 1 calc GR .
H18B H -0.5896 1.3628 -0.1060 0.084 Uiso 1 1 calc GR .
H18C H -0.6029 1.3659 -0.0259 0.084 Uiso 1 1 calc GR .
C19 C -0.4280(9) 1.1870(6) -0.1243(3) 0.052(2) Uani 1 1 d . .
H19A H -0.3444 1.1470 -0.1223 0.078 Uiso 1 1 calc GR .
H19B H -0.4289 1.2404 -0.1627 0.078 Uiso 1 1 calc GR .
H19C H -0.4974 1.1297 -0.1294 0.078 Uiso 1 1 calc GR .
C20 C -0.4609(9) 1.1929(6) 0.2050(3) 0.0414(17) Uani 1 1 d . .
C21 C -0.5974(9) 1.2495(8) 0.2186(4) 0.062(3) Uani 1 1 d . .
H21A H -0.6081 1.3181 0.1900 0.094 Uiso 1 1 calc GR .
H21B H -0.6035 1.2725 0.2659 0.094 Uiso 1 1 calc GR .
H21C H -0.6656 1.1930 0.2083 0.094 Uiso 1 1 calc GR .
C22 C -0.3534(9) 1.2855(8) 0.2168(4) 0.068(3) Uani 1 1 d . .
H22A H -0.2682 1.2492 0.2116 0.102 Uiso 1 1 calc GR .
H22B H -0.3615 1.3171 0.2624 0.102 Uiso 1 1 calc GR .
H22C H -0.3628 1.3484 0.1840 0.102 Uiso 1 1 calc GR .
C23 C -0.4415(12) 1.0957(7) 0.2584(3) 0.078(3) Uani 1 1 d . .
H23A H -0.5123 1.0394 0.2551 0.117 Uiso 1 1 calc GR .
H23B H -0.4410 1.1303 0.3035 0.117 Uiso 1 1 calc GR .
H23C H -0.3589 1.0563 0.2504 0.117 Uiso 1 1 calc GR .
C24 C -0.6515(11) 0.8213(8) 0.0708(5) 0.070(3) Uani 1 1 d . .
H24A H -0.7239 0.7720 0.0776 0.084 Uiso 1 1 calc R .
H24B H -0.6612 0.9032 0.0738 0.084 Uiso 1 1 calc R .

loop_
_atom_site_aniso_label
_atom_site_aniso_U_11
_atom_site_aniso_U_22
_atom_site_aniso_U_33
_atom_site_aniso_U_23
_atom_site_aniso_U_13
_atom_site_aniso_U_12
Br1 0.0612(6) 0.1893(15) 0.1262(10) 0.0828(11) -0.0055(7) 0.0063(10)
O0AA 0.104(5) 0.024(3) 0.044(3) 0.001(2) 0.001(3) 0.013(3)
O2 0.184(8) 0.044(4) 0.080(5) 0.013(3) -0.056(5) -0.045(5)
O3 0.140(6) 0.036(3) 0.074(4) -0.002(3) 0.018(4) -0.003(4)
C1 0.045(5) 0.025(4) 0.026(3) -0.002(3) -0.003(3) 0.003(4)
C2 0.030(3) 0.024(3) 0.033(3) 0.004(3) -0.002(3) 0.003(4)
C3 0.041(4) 0.018(3) 0.038(3) -0.005(3) -0.002(4) 0.003(4)
C4 0.039(3) 0.025(4) 0.024(3) -0.002(3) 0.003(3) 0.003(4)
C5 0.051(5) 0.025(4) 0.032(3) 0.004(3) -0.004(4) 0.011(4)
C6 0.053(5) 0.016(3) 0.033(3) -0.002(3) 0.001(3) 0.001(4)
C7 0.083(6) 0.028(4) 0.026(3) 0.001(3) 0.000(4) 0.008(5)
C8 0.100(7) 0.026(4) 0.033(4) -0.008(3) -0.013(5) 0.000(5)
C9 0.125(8) 0.045(5) 0.039(4) 0.000(4) -0.012(6) -0.005(6)
C10 0.090(6) 0.049(5) 0.059(5) 0.021(4) 0.021(5) 0.028(6)
C11 0.112(7) 0.059(6) 0.097(7) 0.024(6) 0.027(6) 0.034(6)
C12 0.083(6) 0.090(7) 0.084(6) 0.040(6) 0.022(5) 0.043(6)
C13 0.061(5) 0.106(7) 0.083(6) 0.029(6) 0.022(5) 0.020(6)
C14 0.066(5) 0.057(5) 0.050(4) 0.020(4) 0.029(4) 0.027(5)
C15 0.076(5) 0.035(5) 0.045(4) 0.013(4) 0.022(4) 0.014(5)
C16 0.040(4) 0.028(4) 0.039(3) 0.002(3) -0.005(4) 0.003(4)
C17 0.058(5) 0.047(5) 0.055(5) 0.011(4) -0.001(4) -0.013(5)
C18 0.056(5) 0.055(5) 0.057(5) 0.021(4) -0.013(4) 0.008(4)
C19 0.086(7) 0.041(4) 0.028(3) 0.008(3) -0.001(4) -0.007(5)
C20 0.060(4) 0.030(4) 0.035(4) -0.007(3) 0.000(4) 0.001(4)
C21 0.075(6) 0.064(6) 0.049(5) -0.012(5) 0.012(4) 0.004(5)
C22 0.075(6) 0.074(7) 0.055(5) -0.021(5) -0.008(5) -0.010(6)
C23 0.154(9) 0.052(5) 0.029(4) 0.002(4) -0.001(6) 0.016(7)
C24 0.089(7) 0.050(6) 0.070(6) -0.006(5) -0.015(6) -0.018(6)

loop_
_atom_type_symbol
_atom_type_description
_atom_type_scat_dispersion_real
_atom_type_scat_dispersion_imag
_atom_type_scat_source
C C 0.0033 0.0016 'International Tables Vol C Tables 4.2.6.8 and 6.1.1.4'
H H 0.0000 0.0000 'International Tables Vol C Tables 4.2.6.8 and 6.1.1.4'
Br Br -0.2901 2.4595 'International Tables Vol C Tables 4.2.6.8 and 6.1.1.4'
O O 0.0106 0.0060 'International Tables Vol C Tables 4.2.6.8 and 6.1.1.4'

loop_
_geom_angle_atom_site_label_1
_geom_angle_atom_site_label_2
_geom_angle_atom_site_label_3
_geom_angle
C3 O0AA H0AA 109.5
C9 O3 C10 121.2(7)
C2 C1 H1 119.1
C6 C1 H1 119.1
C6 C1 C2 121.8(6)
C1 C2 C16 119.8(5)
C3 C2 C1 117.4(5)
C3 C2 C16 122.7(5)
O0AA C3 C2 122.8(5)
O0AA C3 C4 114.5(5)
C2 C3 C4 122.6(5)
C3 C4 C20 122.6(5)
C5 C4 C3 116.8(5)
C5 C4 C20 120.6(5)
C4 C5 H5 118.8
C4 C5 C6 122.3(6)
C6 C5 H5 118.8
C1 C6 C5 118.9(6)
C1 C6 C7 120.0(6)
C5 C6 C7 121.1(6)
C6 C7 H7 106.6
C6 C7 C8 113.6(6)
C6 C7 C15 115.4(7)
C8 C7 H7 106.6
C8 C7 C15 107.5(6)
C15 C7 H7 106.6
C9 C8 C7 117.6(9)
C24 C8 C7 125.4(7)
C24 C8 C9 117.0(10)
O2 C9 O3 116.6(9)
O2 C9 C8 127.6(12)
O3 C9 C8 115.8(10)
O3 C10 C11 118.2(9)
O3 C10 C15 121.5(9)
C11 C10 C15 120.2(11)
C10 C11 H11 119.5
C12 C11 C10 120.9(11)
C12 C11 H11 119.5
C11 C12 H12 120.0
C11 C12 C13 120.0(10)
C13 C12 H12 120.0
C12 C13 Br1 121.1(9)
C14 C13 Br1 118.5(9)
C14 C13 C12 120.3(11)
C13 C14 H14 120.3
C13 C14 C15 119.3(9)
C15 C14 H14 120.3
C10 C15 C7 117.0(9)
C14 C15 C7 123.8(7)
C14 C15 C10 119.1(9)
C17 C16 C2 111.3(6)
C17 C16 C18 110.7(5)
C17 C16 C19 107.5(6)
C18 C16 C2 109.6(6)
C19 C16 C2 111.7(5)
C19 C16 C18 105.9(6)
C16 C17 H17A 109.5
C16 C17 H17B 109.5
C16 C17 H17C 109.5
H17A C17 H17B 109.5
H17A C17 H17C 109.5
H17B C17 H17C 109.5
C16 C18 H18A 109.5
C16 C18 H18B 109.5
C16 C18 H18C 109.5
H18A C18 H18B 109.5
H18A C18 H18C 109.5
H18B C18 H18C 109.5
C16 C19 H19A 109.5
C16 C19 H19B 109.5
C16 C19 H19C 109.5
H19A C19 H19B 109.5
H19A C19 H19C 109.5
H19B C19 H19C 109.5
C4 C20 C21 110.8(6)
C22 C20 C4 110.3(6)
C22 C20 C21 109.3(6)
C23 C20 C4 112.0(5)
C23 C20 C21 107.1(8)
C23 C20 C22 107.2(7)
C20 C21 H21A 109.5
C20 C21 H21B 109.5
C20 C21 H21C 109.5
H21A C21 H21B 109.5
H21A C21 H21C 109.5
H21B C21 H21C 109.5
C20 C22 H22A 109.5
C20 C22 H22B 109.5
C20 C22 H22C 109.5
H22A C22 H22B 109.5
H22A C22 H22C 109.5
H22B C22 H22C 109.5
C20 C23 H23A 109.5
C20 C23 H23B 109.5
C20 C23 H23C 109.5
H23A C23 H23B 109.5
H23A C23 H23C 109.5
H23B C23 H23C 109.5
C8 C24 H24A 120.0
C8 C24 H24B 120.0
H24A C24 H24B 120.0

loop_
_geom_bond_atom_site_label_1
_geom_bond_atom_site_label_2
_geom_bond_distance
Br1 C13 1.909(11)
O0AA H0AA 0.8200
O0AA C3 1.374(7)
O2 C9 1.191(12)
O3 C9 1.352(12)
O3 C10 1.373(12)
C1 H1 0.9300
C1 C2 1.400(8)
C1 C6 1.380(8)
C2 C3 1.397(8)
C2 C16 1.561(8)
C3 C4 1.408(8)
C4 C5 1.391(8)
C4 C20 1.536(8)
C5 H5 0.9300
C5 C6 1.391(8)
C6 C7 1.506(9)
C7 H7 0.9800
C7 C8 1.511(12)
C7 C15 1.512(11)
C8 C9 1.485(11)
C8 C24 1.318(12)
C10 C11 1.375(13)
C10 C15 1.410(12)
C11 H11 0.9300
C11 C12 1.342(14)
C12 H12 0.9300
C12 C13 1.407(14)
C13 C14 1.384(12)
C14 H14 0.9300
C14 C15 1.389(12)
C16 C17 1.528(10)
C16 C18 1.550(10)
C16 C19 1.529(9)
C17 H17A 0.9600
C17 H17B 0.9600
C17 H17C 0.9600
C18 H18A 0.9600
C18 H18B 0.9600
C18 H18C 0.9600
C19 H19A 0.9600
C19 H19B 0.9600
C19 H19C 0.9600
C20 C21 1.546(11)
C20 C22 1.525(11)
C20 C23 1.525(9)
C21 H21A 0.9600
C21 H21B 0.9600
C21 H21C 0.9600
C22 H22A 0.9600
C22 H22B 0.9600
C22 H22C 0.9600
C23 H23A 0.9600
C23 H23B 0.9600
C23 H23C 0.9600
C24 H24A 0.9300
C24 H24B 0.9300

loop_
_geom_torsion_atom_site_label_1
_geom_torsion_atom_site_label_2
_geom_torsion_atom_site_label_3
_geom_torsion_atom_site_label_4
_geom_torsion
Br1 C13 C14 C15 -177.6(6)
O0AA C3 C4 C5 177.5(7)
O0AA C3 C4 C20 -2.0(11)
O3 C10 C11 C12 178.7(9)
O3 C10 C15 C7 -1.1(12)
O3 C10 C15 C14 -179.0(7)
C1 C2 C3 O0AA -178.8(7)
C1 C2 C3 C4 3.0(11)
C1 C2 C16 C17 -120.7(8)
C1 C2 C16 C18 116.5(8)
C1 C2 C16 C19 -0.5(10)
C1 C6 C7 C8 -107.8(7)
C1 C6 C7 C15 127.4(7)
C2 C1 C6 C5 -1.7(11)
C2 C1 C6 C7 177.8(7)
C2 C3 C4 C5 -4.2(11)
C2 C3 C4 C20 176.3(7)
C3 C2 C16 C17 58.5(10)
C3 C2 C16 C18 -64.3(9)
C3 C2 C16 C19 178.7(7)
C3 C4 C5 C6 2.4(12)
C3 C4 C20 C21 63.2(9)
C3 C4 C20 C22 -57.9(10)
C3 C4 C20 C23 -177.3(8)
C4 C5 C6 C1 0.4(12)
C4 C5 C6 C7 -179.1(7)
C5 C4 C20 C21 -116.2(8)
C5 C4 C20 C22 122.7(8)
C5 C4 C20 C23 3.3(12)
C5 C6 C7 C8 71.7(9)
C5 C6 C7 C15 -53.1(10)
C6 C1 C2 C3 0.0(12)
C6 C1 C2 C16 179.3(6)
C6 C7 C8 C9 -175.0(6)
C6 C7 C8 C24 6.7(10)
C6 C7 C15 C10 163.0(7)
C6 C7 C15 C14 -19.2(11)
C7 C8 C9 O2 -155.4(9)
C7 C8 C9 O3 22.5(11)
C8 C7 C15 C10 35.0(9)
C8 C7 C15 C14 -147.2(7)
C9 O3 C10 C11 152.3(9)
C9 O3 C10 C15 -28.0(13)
C10 O3 C9 O2 -165.6(8)
C10 O3 C9 C8 16.2(12)
C10 C11 C12 C13 1.3(16)
C11 C10 C15 C7 178.7(8)
C11 C10 C15 C14 0.8(13)
C11 C12 C13 Br1 177.3(8)
C11 C12 C13 C14 -1.3(16)
C12 C13 C14 C15 1.0(13)
C13 C14 C15 C7 -178.5(7)
C13 C14 C15 C10 -0.8(12)
C15 C7 C8 C9 -46.1(8)
C15 C7 C8 C24 135.7(8)
C15 C10 C11 C12 -1.1(15)
C16 C2 C3 O0AA 2.0(12)
C16 C2 C3 C4 -176.2(7)
C20 C4 C5 C6 -178.1(7)
C24 C8 C9 O2 22.9(13)
C24 C8 C9 O3 -159.1(8)
